data_7062549
loop_
_publ_author_name
'Palab\?iy\?ik, Duygu'
'Mutlu Balc\?i, Ceylan'
'T\"umay, S\"ureyya O\(guz'
'Be\,sli, Serap'

_publ_section_title
;
 Designing inorganic--organic hybrid molecules based on
 carbazole/indole-appended cyclotriphosphazenes and the investigation of
 their photophysical properties
;
_journal_issue 29
_journal_name_full 'New Journal of Chemistry'
_journal_page_first 13866
_journal_page_last 13879
_journal_paper_doi 10.1039/D3NJ01956J
_journal_volume 47
_journal_year 2023
_chemical_formula_moiety 'C11 H13 N O'
_chemical_formula_sum 'C11 H13 N O'
_chemical_formula_weight 175.22
_space_group_crystal_system orthorhombic
_space_group_IT_number 33
_space_group_name_Hall 'P 2c -2n'
_space_group_name_H-M_alt 'P n a 21'
_atom_sites_solution_hydrogens geom
_atom_sites_solution_primary dual
_audit_creation_date 2023-03-23
_audit_creation_method
;
Olex2 1.3
(compiled 2020.11.12 svn.r5f609507 for OlexSys, GUI svn.r6408)
;
_audit_update_record
;
2023-06-06 deposited with the CCDC.	2023-06-21 downloaded from the CCDC.
;
_cell_angle_alpha 90
_cell_angle_beta 90
_cell_angle_gamma 90
_cell_formula_units_Z 8
_cell_length_a 9.291(3)
_cell_length_b 13.506(5)
_cell_length_c 15.467(5)
_cell_measurement_reflns_used 2512
_cell_measurement_temperature 298.96
_cell_measurement_theta_max 20.73
_cell_measurement_theta_min 2.63
_cell_volume 1940.9(11)
_computing_cell_refinement 'SAINT V8.40A (Bruker, 2019)'
_computing_data_collection 'Bruker Instrument Service v2013.12.0.0 (Bruker AXS)'
_computing_data_reduction 'SAINT V8.40A (Bruker, 2019)'
_computing_molecular_graphics 'Olex2 1.3 (Dolomanov et al., 2009)'
_computing_publication_material 'Olex2 1.3 (Dolomanov et al., 2009)'
_computing_structure_refinement 'XL  (Sheldrick, 2008)'
_computing_structure_solution 'SHELXT 2014/5 (Sheldrick, 2014)'
_diffrn_ambient_temperature 298.96
_diffrn_detector_area_resol_mean 8.3333
_diffrn_measured_fraction_theta_full 0.994
_diffrn_measured_fraction_theta_max 0.994
_diffrn_measurement_device_type 'Bruker APEX II QUAZAR three-circle diffractometer'
_diffrn_measurement_method '\f and \w scans'
_diffrn_radiation_type MoK\a
_diffrn_radiation_wavelength 0.71073
_diffrn_reflns_av_R_equivalents 0.0556
_diffrn_reflns_av_unetI/netI 0.0543
_diffrn_reflns_Laue_measured_fraction_full 0.994
_diffrn_reflns_Laue_measured_fraction_max 0.994
_diffrn_reflns_limit_h_max 11
_diffrn_reflns_limit_h_min -11
_diffrn_reflns_limit_k_max 15
_diffrn_reflns_limit_k_min -16
_diffrn_reflns_limit_l_max 18
_diffrn_reflns_limit_l_min -18
_diffrn_reflns_number 12431
_diffrn_reflns_point_group_measured_fraction_full 0.990
_diffrn_reflns_point_group_measured_fraction_max 0.990
_diffrn_reflns_theta_full 25.130
_diffrn_reflns_theta_max 25.130
_diffrn_reflns_theta_min 2.002
_diffrn_source_current 0.99
_diffrn_source_power 0.0495
_diffrn_source_voltage 50.0
_exptl_absorpt_coefficient_mu 0.077
_exptl_absorpt_correction_T_max 0.7452
_exptl_absorpt_correction_T_min 0.4215
_exptl_absorpt_correction_type none
_exptl_absorpt_process_details
;
SADABS-2016/2 (Bruker,2016/2) was used for absorption correction.
wR2(int) was 0.1478 before and 0.0638 after correction.
The Ratio of minimum to maximum transmission is 0.5656.
The \l/2 correction factor is Not present.
;
_exptl_crystal_colour colourless
_exptl_crystal_density_diffrn 1.199
_exptl_crystal_description block
_exptl_crystal_F_000 752
_exptl_crystal_size_max 0.286
_exptl_crystal_size_mid 0.179
_exptl_crystal_size_min 0.12
_refine_diff_density_max 0.090
_refine_diff_density_min -0.134
_refine_diff_density_rms 0.031
_refine_ls_abs_structure_details
;
 Flack x determined using 991 quotients [(I+)-(I-)]/[(I+)+(I-)]
 (Parsons, Flack and Wagner, Acta Cryst. B69 (2013) 249-259).
;
_refine_ls_abs_structure_Flack -1.1(10)
_refine_ls_extinction_method none
_refine_ls_goodness_of_fit_ref 1.031
_refine_ls_hydrogen_treatment constr
_refine_ls_matrix_type full
_refine_ls_number_parameters 239
_refine_ls_number_reflns 3431
_refine_ls_number_restraints 1
_refine_ls_restrained_S_all 1.031
_refine_ls_R_factor_all 0.0636
_refine_ls_R_factor_gt 0.0437
_refine_ls_shift/su_max 0.000
_refine_ls_shift/su_mean 0.000
_refine_ls_structure_factor_coef Fsqd
_refine_ls_weighting_details 'w=1/[\s^2^(Fo^2^)+(0.0507P)^2^] where P=(Fo^2^+2Fc^2^)/3'
_refine_ls_weighting_scheme calc
_refine_ls_wR_factor_gt 0.0984
_refine_ls_wR_factor_ref 0.1101
_reflns_Friedel_coverage 0.912
_reflns_Friedel_fraction_full 0.986
_reflns_Friedel_fraction_max 0.985
_reflns_number_gt 2598
_reflns_number_total 3431
_reflns_threshold_expression 'I > 2\s(I)'
_cod_data_source_file d3nj01956j2.cif
_cod_data_source_block 22gtu364_321_min_01_0ma
_cod_depositor_comments 'Adding full bibliography for 7062549--7062550.cif.'
_cod_database_code 7062549
_shelx_shelxl_version_number 2017/1
_shelx_space_group_comment
;
The symmetry employed for this shelxl refinement is uniquely defined
by the following loop, which should always be used as a source of
symmetry information in preference to the above space-group names.
They are only intended as comments.
;
_shelx_estimated_absorpt_t_max 0.991
_shelx_estimated_absorpt_t_min 0.978
_olex2_refinement_description
;
1. Fixed Uiso
 At 1.2 times of:
  All C(H) groups, All C(H,H) groups
 At 1.5 times of:
  All C(H,H,H) groups, All O(H) groups
2.a Secondary CH2 refined with riding coordinates:
 C1(H1A,H1B), C2(H2A,H2B), C12(H12A,H12B), C13(H13A,H13B)
2.b Aromatic/amide H refined with riding coordinates:
 C4(H4), C5(H5), C6(H6), C7(H7), C9(H9), C15(H15), C16(H16), C17(H17),
 C18(H18), C20(H20)
2.c Idealised Me refined as rotating group:
 C11(H11A,H11B,H11C), C22(H22A,H22B,H22C)
2.d Idealised tetrahedral OH refined as rotating group:
 O1(H1), O2(H2)
;
_olex2_submission_special_instructions 'No special instructions were received'

loop_
_space_group_symop_operation_xyz
'x, y, z'
'-x, -y, z+1/2'
'x+1/2, -y+1/2, z'
'-x+1/2, y+1/2, z+1/2'

loop_
_atom_site_label
_atom_site_type_symbol
_atom_site_fract_x
_atom_site_fract_y
_atom_site_fract_z
_atom_site_U_iso_or_equiv
_atom_site_adp_type
_atom_site_occupancy
_atom_site_site_symmetry_order
_atom_site_calc_flag
_atom_site_refinement_flags_posn
_atom_site_refinement_flags_adp
_atom_site_refinement_flags_occupancy
_atom_site_disorder_assembly
_atom_site_disorder_group
O1 O 0.1609(2) 0.2548(2) 0.46736(17) 0.0799(9) Uani 1 1 d . . . . .
H1 H 0.089054 0.249452 0.497828 0.120 Uiso 1 1 calc R U . . .
N1 N 0.2140(3) 0.1215(2) 0.31111(18) 0.0528(7) Uani 1 1 d . . . . .
C1 C 0.1187(4) 0.2729(3) 0.3807(3) 0.0665(10) Uani 1 1 d . . . . .
H1A H 0.194787 0.308842 0.351383 0.080 Uiso 1 1 calc R U . . .
H1B H 0.033428 0.314420 0.380631 0.080 Uiso 1 1 calc R U . . .
C2 C 0.0873(4) 0.1796(3) 0.3318(3) 0.0612(10) Uani 1 1 d . . . . .
H2A H 0.022215 0.139118 0.365827 0.073 Uiso 1 1 calc R U . . .
H2B H 0.038301 0.196584 0.278433 0.073 Uiso 1 1 calc R U . . .
C3 C 0.2973(4) 0.1371(2) 0.2388(2) 0.0507(8) Uani 1 1 d . . . . .
C4 C 0.2884(4) 0.2102(3) 0.1763(2) 0.0616(10) Uani 1 1 d . . . . .
H4 H 0.219158 0.259854 0.179491 0.074 Uiso 1 1 calc R U . . .
C5 C 0.3863(4) 0.2067(3) 0.1090(2) 0.0696(11) Uani 1 1 d . . . . .
H5 H 0.382315 0.254574 0.065866 0.084 Uiso 1 1 calc R U . . .
C6 C 0.4902(4) 0.1332(3) 0.1047(3) 0.0719(11) Uani 1 1 d . . . . .
H6 H 0.554261 0.132357 0.058562 0.086 Uiso 1 1 calc R U . . .
C7 C 0.5000(4) 0.0620(3) 0.1673(3) 0.0658(10) Uani 1 1 d . . . . .
H7 H 0.570835 0.013523 0.163773 0.079 Uiso 1 1 calc R U . . .
C8 C 0.4038(3) 0.0622(3) 0.2363(2) 0.0542(9) Uani 1 1 d . . . . .
C9 C 0.3788(4) 0.0015(3) 0.3099(3) 0.0614(10) Uani 1 1 d . . . . .
H9 H 0.431881 -0.054073 0.325398 0.074 Uiso 1 1 calc R U . . .
C10 C 0.2639(4) 0.0386(3) 0.3536(2) 0.0571(9) Uani 1 1 d . . . . .
C11 C 0.1948(5) 0.0004(3) 0.4337(3) 0.0809(12) Uani 1 1 d . . . . .
H11A H 0.195519 0.051041 0.477263 0.121 Uiso 1 1 calc R U . . .
H11B H 0.247017 -0.056300 0.454236 0.121 Uiso 1 1 calc R U . . .
H11C H 0.097208 -0.018326 0.421437 0.121 Uiso 1 1 calc R U . . .
O2 O 0.4093(2) 0.2301(2) 0.55305(17) 0.0736(8) Uani 1 1 d . . . . .
H2 H 0.342747 0.251586 0.523719 0.110 Uiso 1 1 calc R U . . .
N2 N 0.4243(3) 0.3737(2) 0.70038(17) 0.0507(7) Uani 1 1 d . . . . .
C12 C 0.3601(4) 0.2109(3) 0.6374(3) 0.0652(10) Uani 1 1 d . . . . .
H12A H 0.437306 0.180748 0.670437 0.078 Uiso 1 1 calc R U . . .
H12B H 0.281354 0.163833 0.634662 0.078 Uiso 1 1 calc R U . . .
C13 C 0.3096(3) 0.3034(3) 0.6835(2) 0.0619(10) Uani 1 1 d . . . . .
H13A H 0.236296 0.335413 0.648692 0.074 Uiso 1 1 calc R U . . .
H13B H 0.265727 0.284586 0.738016 0.074 Uiso 1 1 calc R U . . .
C14 C 0.5188(3) 0.3660(2) 0.7692(2) 0.0455(8) Uani 1 1 d . . . . .
C15 C 0.5249(4) 0.2973(3) 0.8353(2) 0.0579(9) Uani 1 1 d . . . . .
H15 H 0.460054 0.245000 0.838415 0.069 Uiso 1 1 calc R U . . .
C16 C 0.6316(4) 0.3098(3) 0.8965(2) 0.0677(11) Uani 1 1 d . . . . .
H16 H 0.637996 0.264876 0.941985 0.081 Uiso 1 1 calc R U . . .
C17 C 0.7289(4) 0.3867(3) 0.8923(2) 0.0665(11) Uani 1 1 d . . . . .
H17 H 0.799932 0.392332 0.934429 0.080 Uiso 1 1 calc R U . . .
C18 C 0.7224(4) 0.4546(3) 0.8273(3) 0.0629(10) Uani 1 1 d . . . . .
H18 H 0.788017 0.506577 0.825085 0.075 Uiso 1 1 calc R U . . .
C19 C 0.6162(3) 0.4454(2) 0.7639(2) 0.0502(8) Uani 1 1 d . . . . .
C20 C 0.5761(4) 0.5008(3) 0.6892(2) 0.0582(9) Uani 1 1 d . . . . .
H20 H 0.621500 0.557745 0.669112 0.070 Uiso 1 1 calc R U . . .
C21 C 0.4604(4) 0.4562(3) 0.6523(2) 0.0545(9) Uani 1 1 d . . . . .
C22 C 0.3758(4) 0.4860(3) 0.5750(2) 0.0793(13) Uani 1 1 d . . . . .
H22A H 0.383470 0.435644 0.531454 0.119 Uiso 1 1 calc R U . . .
H22B H 0.412737 0.547332 0.552721 0.119 Uiso 1 1 calc R U . . .
H22C H 0.276664 0.494370 0.590844 0.119 Uiso 1 1 calc R U . . .

loop_
_atom_site_aniso_label
_atom_site_aniso_U_11
_atom_site_aniso_U_22
_atom_site_aniso_U_33
_atom_site_aniso_U_23
_atom_site_aniso_U_13
_atom_site_aniso_U_12
O1 0.0581(14) 0.121(3) 0.0605(18) -0.0207(16) -0.0066(13) 0.0107(17)
N1 0.0486(14) 0.0550(18) 0.0549(17) -0.0042(13) -0.0071(13) 0.0052(14)
C1 0.064(2) 0.070(3) 0.066(2) -0.009(2) 0.000(2) 0.0136(19)
C2 0.0499(19) 0.071(3) 0.062(2) -0.005(2) -0.0103(16) 0.0108(18)
C3 0.0500(18) 0.047(2) 0.055(2) -0.0068(17) -0.0124(15) -0.0032(16)
C4 0.065(2) 0.058(2) 0.062(2) -0.0039(19) -0.0146(19) 0.0060(18)
C5 0.084(3) 0.068(3) 0.056(2) 0.001(2) -0.007(2) -0.012(2)
C6 0.067(2) 0.078(3) 0.070(3) -0.011(2) 0.006(2) -0.012(2)
C7 0.051(2) 0.063(3) 0.083(3) -0.012(2) -0.001(2) 0.0006(18)
C8 0.0456(19) 0.050(2) 0.067(2) -0.0095(19) -0.0091(17) -0.0009(17)
C9 0.058(2) 0.047(2) 0.079(3) 0.0054(19) -0.011(2) 0.0049(18)
C10 0.056(2) 0.051(2) 0.063(2) 0.0032(18) -0.0112(18) -0.0045(18)
C11 0.086(3) 0.078(3) 0.078(3) 0.014(2) 0.001(2) -0.010(2)
O2 0.0545(14) 0.105(2) 0.0616(17) -0.0106(15) 0.0042(12) -0.0018(14)
N2 0.0493(15) 0.0530(18) 0.0497(16) 0.0031(13) 0.0051(13) 0.0007(14)
C12 0.062(2) 0.072(3) 0.062(2) -0.004(2) 0.003(2) -0.0126(19)
C13 0.0466(18) 0.081(3) 0.058(2) -0.0030(19) 0.0075(17) -0.0095(18)
C14 0.0447(17) 0.048(2) 0.0436(17) 0.0006(16) 0.0073(15) 0.0030(15)
C15 0.066(2) 0.055(2) 0.053(2) 0.0054(18) 0.0132(19) 0.0002(17)
C16 0.078(3) 0.079(3) 0.046(2) 0.0104(19) 0.0054(19) 0.020(2)
C17 0.066(2) 0.083(3) 0.051(2) -0.011(2) -0.0024(18) 0.015(2)
C18 0.057(2) 0.061(3) 0.070(3) -0.021(2) 0.0056(19) 0.0004(19)
C19 0.0511(18) 0.045(2) 0.055(2) -0.0056(16) 0.0097(16) 0.0042(17)
C20 0.064(2) 0.0430(19) 0.068(2) 0.0051(18) 0.017(2) 0.0013(18)
C21 0.058(2) 0.054(2) 0.051(2) 0.0097(17) 0.0113(17) 0.0153(18)
C22 0.084(3) 0.093(3) 0.061(2) 0.022(2) 0.006(2) 0.031(2)

loop_
_atom_type_symbol
_atom_type_description
_atom_type_scat_dispersion_real
_atom_type_scat_dispersion_imag
_atom_type_scat_source
C C 0.0033 0.0016 'International Tables Vol C Tables 4.2.6.8 and 6.1.1.4'
H H 0.0000 0.0000 'International Tables Vol C Tables 4.2.6.8 and 6.1.1.4'
N N 0.0061 0.0033 'International Tables Vol C Tables 4.2.6.8 and 6.1.1.4'
O O 0.0106 0.0060 'International Tables Vol C Tables 4.2.6.8 and 6.1.1.4'

loop_
_geom_angle_atom_site_label_1
_geom_angle_atom_site_label_2
_geom_angle_atom_site_label_3
_geom_angle
_geom_angle_site_symmetry_1
_geom_angle_site_symmetry_3
_geom_angle_publ_flag
C1 O1 H1 109.5 . . ?
C3 N1 C2 123.6(3) . . ?
C3 N1 C10 108.8(3) . . ?
C10 N1 C2 127.4(3) . . ?
O1 C1 H1A 109.1 . . ?
O1 C1 H1B 109.1 . . ?
O1 C1 C2 112.6(3) . . ?
H1A C1 H1B 107.8 . . ?
C2 C1 H1A 109.1 . . ?
C2 C1 H1B 109.1 . . ?
N1 C2 C1 114.1(3) . . ?
N1 C2 H2A 108.7 . . ?
N1 C2 H2B 108.7 . . ?
C1 C2 H2A 108.7 . . ?
C1 C2 H2B 108.7 . . ?
H2A C2 H2B 107.6 . . ?
N1 C3 C4 130.0(3) . . ?
N1 C3 C8 107.8(3) . . ?
C4 C3 C8 122.2(3) . . ?
C3 C4 H4 121.3 . . ?
C5 C4 C3 117.5(3) . . ?
C5 C4 H4 121.3 . . ?
C4 C5 H5 119.4 . . ?
C4 C5 C6 121.2(4) . . ?
C6 C5 H5 119.4 . . ?
C5 C6 H6 119.5 . . ?
C7 C6 C5 121.1(4) . . ?
C7 C6 H6 119.5 . . ?
C6 C7 H7 120.1 . . ?
C6 C7 C8 119.9(3) . . ?
C8 C7 H7 120.1 . . ?
C3 C8 C9 106.0(3) . . ?
C7 C8 C3 118.1(3) . . ?
C7 C8 C9 135.9(3) . . ?
C8 C9 H9 125.8 . . ?
C10 C9 C8 108.3(3) . . ?
C10 C9 H9 125.8 . . ?
N1 C10 C11 122.3(3) . . ?
C9 C10 N1 109.0(3) . . ?
C9 C10 C11 128.7(4) . . ?
C10 C11 H11A 109.5 . . ?
C10 C11 H11B 109.5 . . ?
C10 C11 H11C 109.5 . . ?
H11A C11 H11B 109.5 . . ?
H11A C11 H11C 109.5 . . ?
H11B C11 H11C 109.5 . . ?
C12 O2 H2 109.5 . . ?
C14 N2 C13 123.7(3) . . ?
C21 N2 C13 127.6(3) . . ?
C21 N2 C14 108.7(3) . . ?
O2 C12 H12A 109.1 . . ?
O2 C12 H12B 109.1 . . ?
O2 C12 C13 112.7(4) . . ?
H12A C12 H12B 107.8 . . ?
C13 C12 H12A 109.1 . . ?
C13 C12 H12B 109.1 . . ?
N2 C13 C12 113.4(3) . . ?
N2 C13 H13A 108.9 . . ?
N2 C13 H13B 108.9 . . ?
C12 C13 H13A 108.9 . . ?
C12 C13 H13B 108.9 . . ?
H13A C13 H13B 107.7 . . ?
N2 C14 C19 107.8(3) . . ?
C15 C14 N2 130.2(3) . . ?
C15 C14 C19 121.9(3) . . ?
C14 C15 H15 121.5 . . ?
C16 C15 C14 117.1(3) . . ?
C16 C15 H15 121.5 . . ?
C15 C16 H16 119.0 . . ?
C17 C16 C15 122.0(3) . . ?
C17 C16 H16 119.0 . . ?
C16 C17 H17 119.6 . . ?
C18 C17 C16 120.9(4) . . ?
C18 C17 H17 119.6 . . ?
C17 C18 H18 120.3 . . ?
C17 C18 C19 119.3(4) . . ?
C19 C18 H18 120.3 . . ?
C14 C19 C20 106.3(3) . . ?
C18 C19 C14 118.8(3) . . ?
C18 C19 C20 134.9(4) . . ?
C19 C20 H20 125.9 . . ?
C21 C20 C19 108.3(3) . . ?
C21 C20 H20 125.9 . . ?
N2 C21 C22 121.5(4) . . ?
C20 C21 N2 108.9(3) . . ?
C20 C21 C22 129.5(4) . . ?
C21 C22 H22A 109.5 . . ?
C21 C22 H22B 109.5 . . ?
C21 C22 H22C 109.5 . . ?
H22A C22 H22B 109.5 . . ?
H22A C22 H22C 109.5 . . ?
H22B C22 H22C 109.5 . . ?

loop_
_geom_bond_atom_site_label_1
_geom_bond_atom_site_label_2
_geom_bond_distance
_geom_bond_site_symmetry_2
_geom_bond_publ_flag
O1 H1 0.8200 . ?
O1 C1 1.418(5) . ?
N1 C2 1.450(4) . ?
N1 C3 1.377(4) . ?
N1 C10 1.379(4) . ?
C1 H1A 0.9700 . ?
C1 H1B 0.9700 . ?
C1 C2 1.499(5) . ?
C2 H2A 0.9700 . ?
C2 H2B 0.9700 . ?
C3 C4 1.384(5) . ?
C3 C8 1.415(5) . ?
C4 H4 0.9300 . ?
C4 C5 1.383(5) . ?
C5 H5 0.9300 . ?
C5 C6 1.386(5) . ?
C6 H6 0.9300 . ?
C6 C7 1.368(5) . ?
C7 H7 0.9300 . ?
C7 C8 1.392(5) . ?
C8 C9 1.421(5) . ?
C9 H9 0.9300 . ?
C9 C10 1.359(5) . ?
C10 C11 1.488(5) . ?
C11 H11A 0.9600 . ?
C11 H11B 0.9600 . ?
C11 H11C 0.9600 . ?
O2 H2 0.8200 . ?
O2 C12 1.406(5) . ?
N2 C13 1.451(4) . ?
N2 C14 1.384(4) . ?
N2 C21 1.381(4) . ?
C12 H12A 0.9700 . ?
C12 H12B 0.9700 . ?
C12 C13 1.514(5) . ?
C13 H13A 0.9700 . ?
C13 H13B 0.9700 . ?
C14 C15 1.381(5) . ?
C14 C19 1.405(4) . ?
C15 H15 0.9300 . ?
C15 C16 1.381(5) . ?
C16 H16 0.9300 . ?
C16 C17 1.379(6) . ?
C17 H17 0.9300 . ?
C17 C18 1.363(5) . ?
C18 H18 0.9300 . ?
C18 C19 1.396(5) . ?
C19 C20 1.427(5) . ?
C20 H20 0.9300 . ?
C20 C21 1.358(5) . ?
C21 C22 1.487(5) . ?
C22 H22A 0.9600 . ?
C22 H22B 0.9600 . ?
C22 H22C 0.9600 . ?

loop_
_geom_torsion_atom_site_label_1
_geom_torsion_atom_site_label_2
_geom_torsion_atom_site_label_3
_geom_torsion_atom_site_label_4
_geom_torsion
_geom_torsion_site_symmetry_1
_geom_torsion_site_symmetry_2
_geom_torsion_site_symmetry_3
_geom_torsion_site_symmetry_4
_geom_torsion_publ_flag
O1 C1 C2 N1 -71.5(4) . . . . ?
N1 C3 C4 C5 -178.9(3) . . . . ?
N1 C3 C8 C7 178.9(3) . . . . ?
N1 C3 C8 C9 0.4(4) . . . . ?
C2 N1 C3 C4 4.9(5) . . . . ?
C2 N1 C3 C8 -175.4(3) . . . . ?
C2 N1 C10 C9 175.1(3) . . . . ?
C2 N1 C10 C11 -4.2(5) . . . . ?
C3 N1 C2 C1 -85.9(4) . . . . ?
C3 N1 C10 C9 0.5(4) . . . . ?
C3 N1 C10 C11 -178.7(3) . . . . ?
C3 C4 C5 C6 -0.5(5) . . . . ?
C3 C8 C9 C10 -0.1(4) . . . . ?
C4 C3 C8 C7 -1.3(5) . . . . ?
C4 C3 C8 C9 -179.8(3) . . . . ?
C4 C5 C6 C7 -0.4(6) . . . . ?
C5 C6 C7 C8 0.6(6) . . . . ?
C6 C7 C8 C3 0.3(5) . . . . ?
C6 C7 C8 C9 178.2(4) . . . . ?
C7 C8 C9 C10 -178.2(4) . . . . ?
C8 C3 C4 C5 1.4(5) . . . . ?
C8 C9 C10 N1 -0.3(4) . . . . ?
C8 C9 C10 C11 178.9(4) . . . . ?
C10 N1 C2 C1 100.3(4) . . . . ?
C10 N1 C3 C4 179.7(3) . . . . ?
C10 N1 C3 C8 -0.6(3) . . . . ?
O2 C12 C13 N2 -65.9(4) . . . . ?
N2 C14 C15 C16 -179.0(3) . . . . ?
N2 C14 C19 C18 179.4(3) . . . . ?
N2 C14 C19 C20 0.0(3) . . . . ?
C13 N2 C14 C15 -2.1(5) . . . . ?
C13 N2 C14 C19 178.9(3) . . . . ?
C13 N2 C21 C20 -178.7(3) . . . . ?
C13 N2 C21 C22 2.7(5) . . . . ?
C14 N2 C13 C12 -81.3(4) . . . . ?
C14 N2 C21 C20 0.2(4) . . . . ?
C14 N2 C21 C22 -178.3(3) . . . . ?
C14 C15 C16 C17 -0.4(5) . . . . ?
C14 C19 C20 C21 0.1(4) . . . . ?
C15 C14 C19 C18 0.2(5) . . . . ?
C15 C14 C19 C20 -179.1(3) . . . . ?
C15 C16 C17 C18 0.6(6) . . . . ?
C16 C17 C18 C19 -0.4(5) . . . . ?
C17 C18 C19 C14 0.0(5) . . . . ?
C17 C18 C19 C20 179.2(4) . . . . ?
C18 C19 C20 C21 -179.1(4) . . . . ?
C19 C14 C15 C16 0.0(5) . . . . ?
C19 C20 C21 N2 -0.2(4) . . . . ?
C19 C20 C21 C22 178.2(3) . . . . ?
C21 N2 C13 C12 97.5(4) . . . . ?
C21 N2 C14 C15 178.9(3) . . . . ?
C21 N2 C14 C19 -0.2(3) . . . . ?
